data_4135622
loop_
_publ_author_name
'Sedgwick, Adam C.'
'Yan, Kai-Cheng'
'Mangel, Daniel N.'
'Shang, Ying'
'Steinbrueck, Axel'
'Han, Hai-Hao'
'Brewster, 2nd, James T'
'Hu, Xi-Le'
'Snelson, Dylan W.'
'Lynch, Vincent M.'
'Tian, He'
'He, Xiao-Peng'
'Sessler, Jonathan L.'

_publ_section_title
;
 Deferasirox (ExJade): An FDA-Approved AIEgen Platform with Unique
 Photophysical Properties.
;
_journal_issue 3
_journal_name_full 'Journal of the American Chemical Society'
_journal_page_first 1278
_journal_page_last 1283
_journal_paper_doi 10.1021/jacs.0c11641
_journal_volume 143
_journal_year 2021
_chemical_formula_moiety 'C20 H15 N3 O2'
_chemical_formula_sum 'C20 H15 N3 O2'
_chemical_formula_weight 329.35
_space_group_crystal_system triclinic
_space_group_IT_number 2
_space_group_name_Hall '-P 1'
_space_group_name_H-M_alt 'P -1'
_atom_sites_solution_hydrogens mixed
_audit_creation_date 2019-05-17
_audit_creation_method
;
Olex2 1.2
(compiled 2018.05.29 svn.r3508 for OlexSys, GUI svn.r5506)
;
_cell_angle_alpha 101.062(6)
_cell_angle_beta 97.362(6)
_cell_angle_gamma 100.442(7)
_cell_formula_units_Z 2
_cell_length_a 8.071(2)
_cell_length_b 9.968(3)
_cell_length_c 10.206(3)
_cell_measurement_reflns_used 2467
_cell_measurement_temperature 100(2)
_cell_measurement_theta_max 28.21
_cell_measurement_theta_min 2.61
_cell_volume 781.1(4)
_computing_cell_refinement 'SAINT v8.34A (Bruker, 2013)'
_computing_data_collection 'Apex II release 2010, Bruker AXS, Inc.'
_computing_data_reduction 'SAINT v8.34A (Bruker, 2013)'
_computing_molecular_graphics 'Olex2 (Dolomanov et al., 2009)'
_computing_publication_material 'Olex2 (Dolomanov et al., 2009)'
_computing_structure_refinement 'XL (Sheldrick, 2008)'
_diffrn_ambient_temperature 100.15
_diffrn_measured_fraction_theta_full 0.999
_diffrn_measured_fraction_theta_max 0.992
_diffrn_measurement_device_type 'Bruker APEX-II CCD'
_diffrn_measurement_method '\w scans'
_diffrn_radiation_type MoK\a
_diffrn_radiation_wavelength 0.71073
_diffrn_reflns_av_R_equivalents 0.0365
_diffrn_reflns_av_unetI/netI 0.0540
_diffrn_reflns_Laue_measured_fraction_full 0.999
_diffrn_reflns_Laue_measured_fraction_max 0.992
_diffrn_reflns_limit_h_max 9
_diffrn_reflns_limit_h_min -10
_diffrn_reflns_limit_k_max 13
_diffrn_reflns_limit_k_min -13
_diffrn_reflns_limit_l_max 13
_diffrn_reflns_limit_l_min -11
_diffrn_reflns_number 8648
_diffrn_reflns_point_group_measured_fraction_full 0.999
_diffrn_reflns_point_group_measured_fraction_max 0.992
_diffrn_reflns_theta_full 25.242
_diffrn_reflns_theta_max 28.333
_diffrn_reflns_theta_min 2.604
_diffrn_source 'sealed fine focus tube'
_diffrn_standards_number 0
_exptl_absorpt_coefficient_mu 0.093
_exptl_absorpt_correction_T_max 0.7457
_exptl_absorpt_correction_T_min 0.6350
_exptl_absorpt_correction_type multi-scan
_exptl_absorpt_process_details
;
SADABS-2014/5 (Bruker,2014/5) was used for absorption correction.
wR2(int) was 0.0531 before and 0.0456 after correction.
The Ratio of minimum to maximum transmission is 0.8515.
The \l/2 correction factor is 0.00150.
;
_exptl_crystal_colour colourless
_exptl_crystal_colour_primary colourless
_exptl_crystal_density_diffrn 1.400
_exptl_crystal_description prism
_exptl_crystal_F_000 344
_exptl_crystal_size_max 0.398
_exptl_crystal_size_mid 0.38
_exptl_crystal_size_min 0.279
_refine_diff_density_max 0.314
_refine_diff_density_min -0.275
_refine_diff_density_rms 0.050
_refine_ls_extinction_method none
_refine_ls_goodness_of_fit_ref 1.063
_refine_ls_hydrogen_treatment mixed
_refine_ls_matrix_type full
_refine_ls_number_parameters 234
_refine_ls_number_reflns 3872
_refine_ls_number_restraints 0
_refine_ls_restrained_S_all 1.063
_refine_ls_R_factor_all 0.0611
_refine_ls_R_factor_gt 0.0425
_refine_ls_shift/su_max 0.000
_refine_ls_shift/su_mean 0.000
_refine_ls_structure_factor_coef Fsqd
_refine_ls_weighting_details 'w=1/[\s^2^(Fo^2^)+(0.0467P)^2^+0.1561P] where P=(Fo^2^+2Fc^2^)/3'
_refine_ls_weighting_scheme calc
_refine_ls_wR_factor_gt 0.1043
_refine_ls_wR_factor_ref 0.1111
_reflns_Friedel_coverage 0.000
_reflns_number_gt 2942
_reflns_number_total 3872
_reflns_threshold_expression 'I > 2\s(I)'
_cod_data_source_file ja0c11641_si_002.cif
_cod_data_source_block phex
_cod_database_code 4135622
_shelx_shelxl_version_number 2018/3
_shelx_space_group_comment
;
The symmetry employed for this shelxl refinement is uniquely defined
by the following loop, which should always be used as a source of
symmetry information in preference to the above space-group names.
They are only intended as comments.
;
_olex2_refinement_description
;
1. Fixed Uiso
 At 1.2 times of:
  All C(H) groups
2.a Aromatic/amide H refined with riding coordinates:
 C5(H5), C6(H6), C7(H7), C8(H8), C11(H11), C12(H12), C13(H13), C14(H14),
 C16(H16), C17(H17), C18(H18), C19(H19), C20(H20)
;
_olex2_submission_special_instructions 'No special instructions were received'

loop_
_space_group_symop_operation_xyz
'x, y, z'
'-x, -y, -z'

loop_
_atom_site_label
_atom_site_type_symbol
_atom_site_fract_x
_atom_site_fract_y
_atom_site_fract_z
_atom_site_U_iso_or_equiv
_atom_site_adp_type
_atom_site_occupancy
_atom_site_site_symmetry_order
_atom_site_calc_flag
_atom_site_refinement_flags_posn
_atom_site_refinement_flags_adp
_atom_site_refinement_flags_occupancy
_atom_site_disorder_assembly
_atom_site_disorder_group
C1 C 0.65366(16) 0.52460(13) 0.35427(13) 0.0123(3) Uani 1 1 d . . . . .
C2 C 0.57009(16) 0.62879(13) 0.20232(13) 0.0125(3) Uani 1 1 d . . . . .
C3 C 0.65931(16) 0.42050(14) 0.43770(13) 0.0129(3) Uani 1 1 d . . . . .
C4 C 0.78314(17) 0.44535(14) 0.55418(13) 0.0135(3) Uani 1 1 d . . . . .
C5 C 0.78871(17) 0.34234(14) 0.62856(13) 0.0163(3) Uani 1 1 d . . . . .
H5 H 0.874379 0.358275 0.706192 0.020 Uiso 1 1 calc R . . . .
C6 C 0.67049(18) 0.21727(14) 0.59012(14) 0.0180(3) Uani 1 1 d . . . . .
H6 H 0.675044 0.147604 0.641491 0.022 Uiso 1 1 calc R . . . .
C7 C 0.54459(18) 0.19267(14) 0.47643(14) 0.0186(3) Uani 1 1 d . . . . .
H7 H 0.462408 0.106973 0.450724 0.022 Uiso 1 1 calc R . . . .
C8 C 0.53996(17) 0.29374(14) 0.40121(14) 0.0160(3) Uani 1 1 d . . . . .
H8 H 0.454226 0.276717 0.323452 0.019 Uiso 1 1 calc R . . . .
C9 C 0.46023(17) 0.66315(14) 0.09315(13) 0.0138(3) Uani 1 1 d . . . . .
C10 C 0.29881(17) 0.57348(14) 0.04019(13) 0.0151(3) Uani 1 1 d . . . . .
C11 C 0.19077(17) 0.60388(15) -0.06275(14) 0.0182(3) Uani 1 1 d . . . . .
H11 H 0.082182 0.543716 -0.097817 0.022 Uiso 1 1 calc R . . . .
C12 C 0.23947(18) 0.72002(15) -0.11423(14) 0.0199(3) Uani 1 1 d . . . . .
H12 H 0.164733 0.739155 -0.184829 0.024 Uiso 1 1 calc R . . . .
C13 C 0.39789(19) 0.80971(15) -0.06333(14) 0.0204(3) Uani 1 1 d . . . . .
H13 H 0.431397 0.889928 -0.098906 0.024 Uiso 1 1 calc R . . . .
C14 C 0.50577(18) 0.78111(14) 0.03920(14) 0.0173(3) Uani 1 1 d . . . . .
H14 H 0.613393 0.842829 0.074016 0.021 Uiso 1 1 calc R . . . .
C15 C 0.83543(16) 0.82821(13) 0.26051(13) 0.0131(3) Uani 1 1 d . . . . .
C16 C 0.83431(19) 0.95193(15) 0.34872(14) 0.0192(3) Uani 1 1 d . . . . .
H16 H 0.759727 0.953227 0.413596 0.023 Uiso 1 1 calc R . . . .
C17 C 0.9427(2) 1.07355(15) 0.34158(15) 0.0239(3) Uani 1 1 d . . . . .
H17 H 0.942091 1.159164 0.401316 0.029 Uiso 1 1 calc R . . . .
C18 C 1.05247(18) 1.07113(15) 0.24734(15) 0.0214(3) Uani 1 1 d . . . . .
H18 H 1.127180 1.154942 0.242889 0.026 Uiso 1 1 calc R . . . .
C19 C 1.05303(18) 0.94638(15) 0.15975(15) 0.0210(3) Uani 1 1 d . . . . .
H19 H 1.128635 0.944916 0.095639 0.025 Uiso 1 1 calc R . . . .
C20 C 0.94348(17) 0.82334(15) 0.16524(14) 0.0171(3) Uani 1 1 d . . . . .
H20 H 0.942699 0.737718 0.104954 0.021 Uiso 1 1 calc R . . . .
N1 N 0.52387(14) 0.51633(11) 0.25266(11) 0.0133(2) Uani 1 1 d . . . . .
N2 N 0.77927(14) 0.63543(11) 0.37019(11) 0.0138(2) Uani 1 1 d . . . . .
N3 N 0.72532(14) 0.70164(11) 0.27160(11) 0.0132(2) Uani 1 1 d . . . . .
O1 O 0.89929(13) 0.56808(10) 0.60042(10) 0.0192(2) Uani 1 1 d . . . . .
O2 O 0.24168(12) 0.45625(10) 0.08370(10) 0.0186(2) Uani 1 1 d . . . . .
H2 H 0.324(3) 0.449(2) 0.150(2) 0.047(6) Uiso 1 1 d . . . . .
H1 H 0.892(3) 0.620(2) 0.536(2) 0.046(6) Uiso 1 1 d . . . . .

loop_
_atom_site_aniso_label
_atom_site_aniso_U_11
_atom_site_aniso_U_22
_atom_site_aniso_U_33
_atom_site_aniso_U_23
_atom_site_aniso_U_13
_atom_site_aniso_U_12
C1 0.0129(6) 0.0118(6) 0.0116(6) -0.0001(5) 0.0032(5) 0.0036(5)
C2 0.0114(6) 0.0130(6) 0.0131(6) 0.0006(5) 0.0036(5) 0.0038(5)
C3 0.0134(6) 0.0138(6) 0.0132(6) 0.0031(5) 0.0055(5) 0.0052(5)
C4 0.0142(6) 0.0132(6) 0.0137(6) 0.0014(5) 0.0059(5) 0.0032(5)
C5 0.0182(7) 0.0194(7) 0.0131(6) 0.0040(5) 0.0044(5) 0.0070(5)
C6 0.0248(8) 0.0150(7) 0.0193(7) 0.0079(5) 0.0104(6) 0.0082(6)
C7 0.0205(7) 0.0134(7) 0.0229(7) 0.0047(6) 0.0089(6) 0.0012(5)
C8 0.0151(7) 0.0157(7) 0.0166(7) 0.0032(5) 0.0039(5) 0.0018(5)
C9 0.0133(6) 0.0162(7) 0.0123(6) 0.0008(5) 0.0027(5) 0.0067(5)
C10 0.0142(7) 0.0183(7) 0.0129(6) -0.0004(5) 0.0047(5) 0.0058(5)
C11 0.0130(7) 0.0238(7) 0.0152(7) -0.0028(6) 0.0006(5) 0.0055(5)
C12 0.0209(7) 0.0257(8) 0.0142(7) 0.0023(6) -0.0003(5) 0.0126(6)
C13 0.0268(8) 0.0179(7) 0.0183(7) 0.0047(6) 0.0027(6) 0.0096(6)
C14 0.0168(7) 0.0170(7) 0.0170(7) 0.0018(5) 0.0005(5) 0.0048(5)
C15 0.0123(6) 0.0131(6) 0.0135(6) 0.0058(5) -0.0014(5) 0.0011(5)
C16 0.0233(7) 0.0170(7) 0.0166(7) 0.0026(5) 0.0061(6) 0.0018(6)
C17 0.0320(9) 0.0145(7) 0.0224(8) 0.0012(6) 0.0041(6) 0.0008(6)
C18 0.0186(7) 0.0180(7) 0.0258(8) 0.0100(6) -0.0006(6) -0.0030(5)
C19 0.0190(7) 0.0251(8) 0.0234(8) 0.0122(6) 0.0076(6) 0.0060(6)
C20 0.0189(7) 0.0159(7) 0.0174(7) 0.0044(5) 0.0040(5) 0.0041(5)
N1 0.0133(6) 0.0137(6) 0.0130(5) 0.0019(4) 0.0031(4) 0.0039(4)
N2 0.0160(6) 0.0135(6) 0.0131(5) 0.0055(4) 0.0015(4) 0.0039(4)
N3 0.0137(6) 0.0129(5) 0.0127(5) 0.0037(4) 0.0008(4) 0.0025(4)
O1 0.0219(5) 0.0157(5) 0.0170(5) 0.0046(4) -0.0014(4) -0.0014(4)
O2 0.0140(5) 0.0207(5) 0.0188(5) 0.0039(4) 0.0003(4) 0.0001(4)

loop_
_atom_type_symbol
_atom_type_description
_atom_type_scat_dispersion_real
_atom_type_scat_dispersion_imag
_atom_type_scat_source
C C 0.0033 0.0016 'International Tables Vol C Tables 4.2.6.8 and 6.1.1.4'
H H 0.0000 0.0000 'International Tables Vol C Tables 4.2.6.8 and 6.1.1.4'
N N 0.0061 0.0033 'International Tables Vol C Tables 4.2.6.8 and 6.1.1.4'
O O 0.0106 0.0060 'International Tables Vol C Tables 4.2.6.8 and 6.1.1.4'

loop_
_geom_angle_atom_site_label_1
_geom_angle_atom_site_label_2
_geom_angle_atom_site_label_3
_geom_angle
_geom_angle_site_symmetry_1
_geom_angle_site_symmetry_3
_geom_angle_publ_flag
N1 C1 C3 124.10(12) . . ?
N2 C1 C3 122.34(12) . . ?
N2 C1 N1 113.54(11) . . ?
N1 C2 C9 122.53(12) . . ?
N1 C2 N3 108.77(11) . . ?
N3 C2 C9 128.66(12) . . ?
C4 C3 C1 121.26(12) . . ?
C8 C3 C1 119.85(12) . . ?
C8 C3 C4 118.89(12) . . ?
C5 C4 C3 119.82(12) . . ?
O1 C4 C3 122.80(12) . . ?
O1 C4 C5 117.37(12) . . ?
C4 C5 H5 119.8 . . ?
C6 C5 C4 120.36(13) . . ?
C6 C5 H5 119.8 . . ?
C5 C6 H6 119.8 . . ?
C5 C6 C7 120.32(12) . . ?
C7 C6 H6 119.8 . . ?
C6 C7 H7 120.2 . . ?
C8 C7 C6 119.55(13) . . ?
C8 C7 H7 120.2 . . ?
C3 C8 H8 119.5 . . ?
C7 C8 C3 121.03(13) . . ?
C7 C8 H8 119.5 . . ?
C10 C9 C2 118.39(12) . . ?
C14 C9 C2 123.50(12) . . ?
C14 C9 C10 118.11(12) . . ?
C11 C10 C9 119.80(13) . . ?
O2 C10 C9 123.33(12) . . ?
O2 C10 C11 116.87(12) . . ?
C10 C11 H11 119.6 . . ?
C12 C11 C10 120.76(13) . . ?
C12 C11 H11 119.6 . . ?
C11 C12 H12 119.8 . . ?
C11 C12 C13 120.31(13) . . ?
C13 C12 H12 119.8 . . ?
C12 C13 H13 120.3 . . ?
C14 C13 C12 119.48(14) . . ?
C14 C13 H13 120.3 . . ?
C9 C14 H14 119.2 . . ?
C13 C14 C9 121.54(13) . . ?
C13 C14 H14 119.2 . . ?
C16 C15 C20 121.50(12) . . ?
C16 C15 N3 118.72(12) . . ?
C20 C15 N3 119.76(12) . . ?
C15 C16 H16 120.3 . . ?
C17 C16 C15 119.33(13) . . ?
C17 C16 H16 120.3 . . ?
C16 C17 H17 119.9 . . ?
C16 C17 C18 120.21(14) . . ?
C18 C17 H17 119.9 . . ?
C17 C18 H18 120.0 . . ?
C19 C18 C17 119.98(13) . . ?
C19 C18 H18 120.0 . . ?
C18 C19 H19 119.8 . . ?
C18 C19 C20 120.35(13) . . ?
C20 C19 H19 119.8 . . ?
C15 C20 C19 118.64(13) . . ?
C15 C20 H20 120.7 . . ?
C19 C20 H20 120.7 . . ?
C2 N1 C1 104.86(11) . . ?
C1 N2 N3 103.43(10) . . ?
C2 N3 C15 132.87(11) . . ?
C2 N3 N2 109.39(11) . . ?
N2 N3 C15 117.74(10) . . ?
C4 O1 H1 107.9(13) . . ?
C10 O2 H2 107.9(12) . . ?

loop_
_geom_bond_atom_site_label_1
_geom_bond_atom_site_label_2
_geom_bond_distance
_geom_bond_site_symmetry_2
_geom_bond_publ_flag
C1 C3 1.4664(18) . ?
C1 N1 1.3553(17) . ?
C1 N2 1.3257(17) . ?
C2 C9 1.4657(18) . ?
C2 N1 1.3335(17) . ?
C2 N3 1.3575(17) . ?
C3 C4 1.4022(19) . ?
C3 C8 1.3962(19) . ?
C4 C5 1.3928(19) . ?
C4 O1 1.3593(16) . ?
C5 H5 0.9500 . ?
C5 C6 1.380(2) . ?
C6 H6 0.9500 . ?
C6 C7 1.392(2) . ?
C7 H7 0.9500 . ?
C7 C8 1.3815(19) . ?
C8 H8 0.9500 . ?
C9 C10 1.4143(19) . ?
C9 C14 1.4016(19) . ?
C10 C11 1.3925(19) . ?
C10 O2 1.3533(17) . ?
C11 H11 0.9500 . ?
C11 C12 1.376(2) . ?
C12 H12 0.9500 . ?
C12 C13 1.393(2) . ?
C13 H13 0.9500 . ?
C13 C14 1.3803(19) . ?
C14 H14 0.9500 . ?
C15 C16 1.3826(19) . ?
C15 C20 1.3866(19) . ?
C15 N3 1.4382(17) . ?
C16 H16 0.9500 . ?
C16 C17 1.380(2) . ?
C17 H17 0.9500 . ?
C17 C18 1.389(2) . ?
C18 H18 0.9500 . ?
C18 C19 1.386(2) . ?
C19 H19 0.9500 . ?
C19 C20 1.391(2) . ?
C20 H20 0.9500 . ?
N2 N3 1.3727(15) . ?
O1 H1 0.91(2) . ?
O2 H2 0.91(2) . ?

loop_
_geom_hbond_atom_site_label_D
_geom_hbond_atom_site_label_H
_geom_hbond_atom_site_label_A
_geom_hbond_distance_DH
_geom_hbond_distance_HA
_geom_hbond_distance_DA
_geom_hbond_angle_DHA
_geom_hbond_site_symmetry_A
_geom_hbond_publ_flag
O2 H2 N1 0.91(2) 1.75(2) 2.5734(15) 149.3(18) . yes
O1 H1 N2 0.91(2) 1.87(2) 2.6773(15) 147.3(18) . yes

loop_
_geom_torsion_atom_site_label_1
_geom_torsion_atom_site_label_2
_geom_torsion_atom_site_label_3
_geom_torsion_atom_site_label_4
_geom_torsion
_geom_torsion_site_symmetry_1
_geom_torsion_site_symmetry_2
_geom_torsion_site_symmetry_3
_geom_torsion_site_symmetry_4
_geom_torsion_publ_flag
C1 C3 C4 C5 -177.76(11) . . . . ?
C1 C3 C4 O1 3.13(19) . . . . ?
C1 C3 C8 C7 178.64(12) . . . . ?
C1 N2 N3 C2 0.59(13) . . . . ?
C1 N2 N3 C15 -179.62(11) . . . . ?
C2 C9 C10 C11 179.43(12) . . . . ?
C2 C9 C10 O2 -1.09(19) . . . . ?
C2 C9 C14 C13 -179.74(13) . . . . ?
C3 C1 N1 C2 -178.94(11) . . . . ?
C3 C1 N2 N3 178.47(11) . . . . ?
C3 C4 C5 C6 -1.6(2) . . . . ?
C4 C3 C8 C7 -1.2(2) . . . . ?
C4 C5 C6 C7 0.1(2) . . . . ?
C5 C6 C7 C8 0.8(2) . . . . ?
C6 C7 C8 C3 -0.2(2) . . . . ?
C8 C3 C4 C5 2.10(19) . . . . ?
C8 C3 C4 O1 -177.01(12) . . . . ?
C9 C2 N1 C1 -177.19(11) . . . . ?
C9 C2 N3 C15 -2.8(2) . . . . ?
C9 C2 N3 N2 176.90(12) . . . . ?
C9 C10 C11 C12 0.3(2) . . . . ?
C10 C9 C14 C13 -0.4(2) . . . . ?
C10 C11 C12 C13 -0.4(2) . . . . ?
C11 C12 C13 C14 0.0(2) . . . . ?
C12 C13 C14 C9 0.4(2) . . . . ?
C14 C9 C10 C11 0.08(19) . . . . ?
C14 C9 C10 O2 179.56(12) . . . . ?
C15 C16 C17 C18 -0.5(2) . . . . ?
C16 C15 C20 C19 0.3(2) . . . . ?
C16 C15 N3 C2 99.15(17) . . . . ?
C16 C15 N3 N2 -80.58(15) . . . . ?
C16 C17 C18 C19 0.2(2) . . . . ?
C17 C18 C19 C20 0.3(2) . . . . ?
C18 C19 C20 C15 -0.5(2) . . . . ?
C20 C15 C16 C17 0.3(2) . . . . ?
C20 C15 N3 C2 -82.78(18) . . . . ?
C20 C15 N3 N2 97.49(14) . . . . ?
N1 C1 C3 C4 -169.99(12) . . . . ?
N1 C1 C3 C8 10.15(19) . . . . ?
N1 C1 N2 N3 -0.14(14) . . . . ?
N1 C2 C9 C10 0.34(19) . . . . ?
N1 C2 C9 C14 179.65(12) . . . . ?
N1 C2 N3 C15 179.41(12) . . . . ?
N1 C2 N3 N2 -0.84(14) . . . . ?
N2 C1 C3 C4 11.54(19) . . . . ?
N2 C1 C3 C8 -168.31(12) . . . . ?
N2 C1 N1 C2 -0.36(15) . . . . ?
N3 C2 C9 C10 -177.12(12) . . . . ?
N3 C2 C9 C14 2.2(2) . . . . ?
N3 C2 N1 C1 0.71(13) . . . . ?
N3 C15 C16 C17 178.29(12) . . . . ?
N3 C15 C20 C19 -177.76(12) . . . . ?
O1 C4 C5 C6 177.59(12) . . . . ?
O2 C10 C11 C12 -179.19(12) . . . . ?
